data_4300540
_journal_name_full 'Inorganic Chemistry'
_journal_paper_doi 10.1021/ic051493h
_journal_year 2006
_chemical_formula_moiety 'C156 H132 N12 Mo O5 P2 S4 '
_chemical_formula_sum 'C156 H132 Mo N12 O5 P2 S4'
_chemical_formula_weight 2540.86
_space_group_IT_number 14
_symmetry_cell_setting monoclinic
_symmetry_space_group_name_Hall '-P 2yn'
_symmetry_space_group_name_H-M 'P 1 21/n 1'
_cell_angle_alpha 90.00
_cell_angle_beta 93.81(2)
_cell_angle_gamma 90.00
_cell_formula_units_Z 4
_cell_length_a 26.071(6)
_cell_length_b 14.944(2)
_cell_length_c 35.217(8)
_cell_measurement_temperature 296
_cell_volume 13691(5)
_diffrn_ambient_temperature 296
_exptl_crystal_density_diffrn 1.233
_cod_original_sg_symbol_H-M 'P 21/n'
_cod_database_code 4300540

loop_
_symmetry_equiv_pos_as_xyz
'x, y, z'
'-x+1/2, y+1/2, -z+1/2'
'-x, -y, -z'
'x-1/2, -y-1/2, z-1/2'

loop_
_atom_site_label
_atom_site_type_symbol
_atom_site_fract_x
_atom_site_fract_y
_atom_site_fract_z
_atom_site_U_iso_or_equiv
_atom_site_adp_type
_atom_site_occupancy
_atom_site_symmetry_multiplicity
_atom_site_calc_flag
_atom_site_refinement_flags
_atom_site_disorder_assembly
_atom_site_disorder_group
Mo1A Mo 0.51084(2) 0.39582(4) 0.242176(17) 0.04435(18) Uani 0.8273(8) 1 d PDU . .
Mo1B Mo 0.53768(12) 0.4751(2) 0.22789(9) 0.0571(11) Uani 0.1727(8) 1 d PDU . .
S1 S 0.58483(6) 0.39422(11) 0.28510(4) 0.0547(5) Uani 1 1 d . . .
S2 S 0.57470(6) 0.37072(11) 0.19598(4) 0.0591(5) Uani 1 1 d . . .
S3 S 0.46184(6) 0.47259(12) 0.19261(4) 0.0636(5) Uani 1 1 d . . .
S4 S 0.47692(6) 0.50518(11) 0.28148(4) 0.0532(5) Uani 1 1 d . . .
P1 P 0.36075(6) 0.08754(12) 0.76539(5) 0.0595(5) Uani 1 1 d . . .
P2 P 0.18126(7) 0.46797(13) 0.25369(5) 0.0716(6) Uani 1 1 d . . .
O1 O 0.73790(16) 0.2079(3) 0.34403(11) 0.0861(16) Uani 1 1 d . . .
O2 O 0.71988(16) 0.1696(3) 0.15066(11) 0.0722(14) Uani 1 1 d . . .
O3 O 0.3144(2) 0.6677(4) 0.13687(13) 0.132(2) Uani 1 1 d . . .
O4 O 0.32958(15) 0.7000(3) 0.32939(11) 0.0744(14) Uani 1 1 d . . .
O5A O 0.47869(17) 0.2998(3) 0.24834(13) 0.0608(16) Uani 0.8273(8) 1 d PD . .
O5B O 0.5646(7) 0.5756(11) 0.2202(7) 0.092(10) Uani 0.1727(8) 1 d PD . .
N1 N 0.67495(16) 0.3025(3) 0.32306(11) 0.0494(14) Uani 1 1 d . . .
H1 H 0.6543 0.3419 0.3312 0.059 Uiso 1 1 calc R . .
N2 N 0.66507(17) 0.2820(3) 0.16366(11) 0.0541(15) Uani 1 1 d . . .
H2 H 0.6427 0.3179 0.1529 0.065 Uiso 1 1 calc R . .
N3 N 0.36803(18) 0.5567(4) 0.15605(12) 0.0686(17) Uani 1 1 d . . .
H3 H 0.3842 0.5104 0.1486 0.082 Uiso 1 1 calc R . .
N4 N 0.39617(17) 0.6118(3) 0.31339(12) 0.0622(15) Uani 1 1 d . . .
H4 H 0.4228 0.5842 0.3231 0.075 Uiso 1 1 calc R . .
N5 N 0.92856(4) 0.32993(8) 0.8392(2) 0.206(4) Uiso 1 1 d D . .
N6 N 0.9723(5) 0.44415(5) 0.63011(6) 0.441(11) Uiso 1 1 d D . .
N7 N 0.13120(7) -0.15742(7) -0.01169(13) 0.285(6) Uiso 1 1 d D . .
N8 N 0.43304(3) 0.1086(4) 0.00278(6) 0.346(8) Uiso 1 1 d D . .
N9 N 0.456158(11) 0.119828(11) 0.534170(17) 0.70(2) Uiso 1 1 d D . .
N10 N 0.96162(4) 0.17468(10) 0.33640(9) 0.322(7) Uiso 1 1 d D . .
N11 N 0.623630(3) 0.102052(13) 0.90155(10) 0.422(10) Uiso 1 1 d D . .
N12 N 0.444395(9) -0.029100(9) 0.471499(7) 0.576(16) Uiso 1 1 d D . .
C1A C 0.4082(2) 0.0136(4) 0.75109(16) 0.0584(19) Uani 1 1 d . . .
C2A C 0.4029(2) -0.0802(4) 0.7569(2) 0.080(2) Uani 1 1 d . . .
H69 H 0.3728 -0.1024 0.7662 0.096 Uiso 1 1 calc R . .
C3A C 0.4410(2) -0.1375(5) 0.7493(2) 0.089(3) Uani 1 1 d . . .
H70 H 0.4378 -0.1982 0.7546 0.107 Uiso 1 1 calc R . .
C4A C 0.4852(2) -0.1053(5) 0.7334(2) 0.080(2) Uani 1 1 d . . .
H71 H 0.5113 -0.1445 0.7279 0.096 Uiso 1 1 calc R . .
C5A C 0.4897(2) -0.0162(4) 0.72609(19) 0.070(2) Uani 1 1 d . . .
H72 H 0.5190 0.0048 0.7153 0.085 Uiso 1 1 calc R . .
C6A C 0.4518(2) 0.0432(4) 0.73442(17) 0.0612(19) Uani 1 1 d . . .
H73 H 0.4554 0.1036 0.7289 0.073 Uiso 1 1 calc R . .
C1B C 0.3725(2) 0.1132(4) 0.81456(17) 0.065(2) Uani 1 1 d . . .
C2B C 0.4107(3) 0.0695(5) 0.83662(19) 0.087(3) Uani 1 1 d . . .
H74 H 0.4296 0.0244 0.8260 0.105 Uiso 1 1 calc R . .
C3B C 0.4212(3) 0.0934(6) 0.8756(2) 0.114(3) Uani 1 1 d . . .
H75 H 0.4479 0.0669 0.8904 0.136 Uiso 1 1 calc R . .
C4B C 0.3907(3) 0.1559(6) 0.8902(2) 0.105(3) Uani 1 1 d . . .
H76 H 0.3962 0.1718 0.9157 0.126 Uiso 1 1 calc R . .
C5B C 0.3522(3) 0.1963(5) 0.8686(2) 0.094(3) Uani 1 1 d . . .
H77 H 0.3317 0.2383 0.8798 0.113 Uiso 1 1 calc R . .
C6B C 0.3435(3) 0.1769(5) 0.83210(18) 0.078(2) Uani 1 1 d . . .
H78 H 0.3173 0.2065 0.8179 0.094 Uiso 1 1 calc R . .
C1C C 0.3658(2) 0.1911(4) 0.74017(17) 0.062(2) Uani 1 1 d . . .
C2C C 0.4035(2) 0.2516(4) 0.7532(2) 0.079(2) Uani 1 1 d . . .
H79 H 0.4227 0.2404 0.7759 0.095 Uiso 1 1 calc R . .
C3C C 0.4127(3) 0.3283(5) 0.7327(2) 0.094(3) Uani 1 1 d . . .
H80 H 0.4392 0.3666 0.7410 0.113 Uiso 1 1 calc R . .
C4C C 0.3830(3) 0.3481(5) 0.7005(2) 0.090(3) Uani 1 1 d . . .
H81 H 0.3884 0.4007 0.6871 0.108 Uiso 1 1 calc R . .
C5C C 0.3463(3) 0.2913(4) 0.6883(2) 0.082(2) Uani 1 1 d . . .
H82 H 0.3263 0.3054 0.6662 0.099 Uiso 1 1 calc R . .
C6C C 0.3363(2) 0.2119(4) 0.70683(19) 0.073(2) Uani 1 1 d . . .
H83 H 0.3106 0.1734 0.6972 0.088 Uiso 1 1 calc R . .
C1D C 0.2992(2) 0.0390(4) 0.75639(18) 0.0579(19) Uani 1 1 d . . .
C2D C 0.2649(2) 0.0319(4) 0.7845(2) 0.068(2) Uani 1 1 d . . .
H84 H 0.2745 0.0519 0.8090 0.081 Uiso 1 1 calc R . .
C3D C 0.2180(3) -0.0036(4) 0.7771(2) 0.086(3) Uani 1 1 d . . .
H85 H 0.1957 -0.0092 0.7965 0.103 Uiso 1 1 calc R . .
C4D C 0.2031(2) -0.0315(4) 0.7412(2) 0.079(2) Uani 1 1 d . . .
H86 H 0.1698 -0.0529 0.7361 0.095 Uiso 1 1 calc R . .
C5D C 0.2364(3) -0.0287(4) 0.7119(2) 0.086(3) Uani 1 1 d . . .
H87 H 0.2261 -0.0492 0.6877 0.103 Uiso 1 1 calc R . .
C6D C 0.2856(2) 0.0054(4) 0.7197(2) 0.073(2) Uani 1 1 d . . .
H88 H 0.3091 0.0061 0.7010 0.088 Uiso 1 1 calc R . .
C1E C 0.1770(2) 0.5771(4) 0.27350(18) 0.067(2) Uani 1 1 d . . .
C2E C 0.2135(2) 0.6099(5) 0.30041(18) 0.076(2) Uani 1 1 d . . .
H89 H 0.2413 0.5747 0.3090 0.091 Uiso 1 1 calc R . .
C3E C 0.2080(2) 0.6947(5) 0.3142(2) 0.086(3) Uani 1 1 d . . .
H90 H 0.2326 0.7166 0.3322 0.104 Uiso 1 1 calc R . .
C4E C 0.1674(3) 0.7482(5) 0.3024(2) 0.085(3) Uani 1 1 d . . .
H91 H 0.1652 0.8065 0.3114 0.102 Uiso 1 1 calc R . .
C5E C 0.1308(3) 0.7154(5) 0.2776(2) 0.086(3) Uani 1 1 d . . .
H92 H 0.1021 0.7498 0.2704 0.103 Uiso 1 1 calc R . .
C6E C 0.1357(3) 0.6323(5) 0.2630(2) 0.086(3) Uani 1 1 d . . .
H93 H 0.1105 0.6114 0.2453 0.104 Uiso 1 1 calc R . .
C1F C 0.2345(2) 0.4093(4) 0.27599(18) 0.065(2) Uani 1 1 d . . .
C2F C 0.2829(2) 0.4298(4) 0.26654(19) 0.071(2) Uani 1 1 d . . .
H94 H 0.2878 0.4723 0.2479 0.085 Uiso 1 1 calc R . .
C3F C 0.3246(3) 0.3870(5) 0.2848(2) 0.095(3) Uani 1 1 d . . .
H95 H 0.3578 0.4019 0.2787 0.114 Uiso 1 1 calc R . .
C4F C 0.3171(3) 0.3201(5) 0.3128(2) 0.111(3) Uani 1 1 d . . .
H96 H 0.3451 0.2913 0.3252 0.133 Uiso 1 1 calc R . .
C5F C 0.2682(3) 0.2991(5) 0.3213(2) 0.108(3) Uani 1 1 d . . .
H97 H 0.2624 0.2548 0.3391 0.129 Uiso 1 1 calc R . .
C6F C 0.2284(3) 0.3435(5) 0.3035(2) 0.094(3) Uani 1 1 d . . .
H98 H 0.1953 0.3297 0.3099 0.113 Uiso 1 1 calc R . .
C1G C 0.1904(2) 0.4754(5) 0.20404(18) 0.069(2) Uani 1 1 d . . .
C2G C 0.1836(3) 0.5568(5) 0.1849(2) 0.096(3) Uani 1 1 d . . .
H99 H 0.1743 0.6084 0.1976 0.115 Uiso 1 1 calc R . .
C3G C 0.1913(3) 0.5576(6) 0.1457(2) 0.124(4) Uani 1 1 d . . .
H100 H 0.1885 0.6114 0.1324 0.149 Uiso 1 1 calc R . .
C4G C 0.2028(3) 0.4817(5) 0.1270(2) 0.094(3) Uani 1 1 d . . .
H101 H 0.2054 0.4837 0.1008 0.113 Uiso 1 1 calc R . .
C5G C 0.2107(3) 0.4015(5) 0.14580(19) 0.085(2) Uani 1 1 d . . .
H102 H 0.2197 0.3502 0.1329 0.102 Uiso 1 1 calc R . .
C6G C 0.2048(2) 0.3997(5) 0.18441(19) 0.074(2) Uani 1 1 d . . .
H103 H 0.2106 0.3464 0.1977 0.089 Uiso 1 1 calc R . .
C1H C 0.1233(2) 0.4090(5) 0.26203(18) 0.069(2) Uani 1 1 d . . .
C2H C 0.1017(3) 0.4231(6) 0.2965(2) 0.111(3) Uani 1 1 d . . .
H104 H 0.1149 0.4678 0.3128 0.133 Uiso 1 1 calc R . .
C3H C 0.0610(3) 0.3717(7) 0.3071(3) 0.137(4) Uani 1 1 d . . .
H105 H 0.0460 0.3810 0.3300 0.164 Uiso 1 1 calc R . .
C4H C 0.0433(3) 0.3050(6) 0.2815(3) 0.124(3) Uani 1 1 d . . .
H106 H 0.0179 0.2662 0.2889 0.148 Uiso 1 1 calc R . .
C5H C 0.0611(3) 0.2940(5) 0.2470(3) 0.105(3) Uani 1 1 d . . .
H107 H 0.0462 0.2522 0.2301 0.126 Uiso 1 1 calc R . .
C6H C 0.1020(2) 0.3458(5) 0.2369(2) 0.085(3) Uani 1 1 d . . .
H108 H 0.1152 0.3382 0.2132 0.102 Uiso 1 1 calc R . .
C11 C 0.63261(19) 0.3335(4) 0.26136(16) 0.0443(17) Uani 1 1 d . . .
C12 C 0.62836(19) 0.3284(4) 0.22210(15) 0.0453(17) Uani 1 1 d . . .
C13 C 0.66775(19) 0.2819(4) 0.20430(14) 0.0406(16) Uani 1 1 d . . .
C14 C 0.7078(2) 0.2393(4) 0.22552(16) 0.0548(19) Uani 1 1 d . . .
H5 H 0.7321 0.2062 0.2134 0.066 Uiso 1 1 calc R . .
C15 C 0.7109(2) 0.2467(3) 0.26491(15) 0.0470(17) Uani 1 1 d . . .
H6 H 0.7380 0.2198 0.2791 0.056 Uiso 1 1 calc R . .
C16 C 0.6738(2) 0.2938(4) 0.28343(16) 0.0480(18) Uani 1 1 d . . .
C17 C 0.7041(2) 0.2575(4) 0.35086(15) 0.0507(18) Uani 1 1 d . . .
C18 C 0.6861(2) 0.2729(4) 0.39172(15) 0.0459(17) Uani 1 1 d . . .
C27 C 0.6922(2) 0.2346(4) 0.14007(15) 0.0496(18) Uani 1 1 d . . .
C28 C 0.6912(2) 0.2628(4) 0.09780(15) 0.0529(18) Uani 1 1 d . . .
C31 C 0.4160(2) 0.5363(4) 0.21591(15) 0.0528(18) Uani 1 1 d . . .
C32 C 0.42244(19) 0.5501(4) 0.25586(14) 0.0430(16) Uani 1 1 d . . .
C33 C 0.38625(19) 0.6012(4) 0.27447(14) 0.0435(16) Uani 1 1 d . . .
C34 C 0.3437(2) 0.6343(4) 0.25357(16) 0.058(2) Uani 1 1 d . . .
H7 H 0.3190 0.6658 0.2659 0.070 Uiso 1 1 calc R . .
C35 C 0.3370(2) 0.6214(4) 0.21415(16) 0.063(2) Uani 1 1 d . . .
H8 H 0.3081 0.6448 0.2008 0.075 Uiso 1 1 calc R . .
C36 C 0.3722(2) 0.5750(4) 0.19527(16) 0.060(2) Uani 1 1 d . . .
C37 C 0.3415(3) 0.6036(6) 0.12914(17) 0.082(2) Uani 1 1 d . . .
C38 C 0.3488(2) 0.5810(4) 0.08681(15) 0.062(2) Uani 1 1 d . . .
C47 C 0.3692(2) 0.6603(4) 0.33848(16) 0.0558(19) Uani 1 1 d . . .
C48 C 0.3965(2) 0.6673(4) 0.37920(15) 0.0553(19) Uani 1 1 d . . .
C51 C 0.95628(4) 0.26965(9) 0.8439(2) 0.134(3) Uiso 1 1 d D . .
C52 C 0.99477(6) 0.19818(12) 0.8490(2) 0.122(3) Uiso 1 1 d D . .
H109 H 1.0237 0.2119 0.8346 0.147 Uiso 1 1 calc R . .
H110 H 0.9799 0.1424 0.8404 0.147 Uiso 1 1 calc R . .
H111 H 1.0059 0.1934 0.8755 0.147 Uiso 1 1 calc R . .
C61 C 0.9741(3) 0.37316(6) 0.64346(7) 0.214(6) Uiso 1 1 d D . .
C62 C 0.9709(3) 0.28228(9) 0.65903(10) 0.160(4) Uiso 1 1 d D . .
H112 H 1.0015 0.2498 0.6542 0.192 Uiso 1 1 calc R . .
H113 H 0.9416 0.2522 0.6471 0.192 Uiso 1 1 calc R . .
H114 H 0.9675 0.2855 0.6860 0.192 Uiso 1 1 calc R . .
C71 C 0.15028(8) -0.08992(8) -0.00266(15) 0.260(7) Uiso 1 1 d D . .
C72 C 0.17053(14) -0.00127(13) 0.00834(19) 0.203(5) Uiso 1 1 d D . .
H115 H 0.1899 0.0222 -0.0117 0.244 Uiso 1 1 calc R . .
H116 H 0.1924 -0.0064 0.0312 0.244 Uiso 1 1 calc R . .
H117 H 0.1425 0.0383 0.0126 0.244 Uiso 1 1 calc R . .
C81 C 0.46897(4) 0.0965(5) 0.02338(7) 0.357(11) Uiso 1 1 d D . .
C82 C 0.51741(6) 0.0851(8) 0.04665(10) 0.416(13) Uiso 1 1 d D . .
H118 H 0.5433 0.1228 0.0370 0.499 Uiso 1 1 calc R . .
H119 H 0.5282 0.0237 0.0457 0.499 Uiso 1 1 calc R . .
H120 H 0.5124 0.1012 0.0725 0.499 Uiso 1 1 calc R . .
C91 C 0.47176(3) 0.18747(3) 0.52369(3) 0.363(11) Uiso 1 1 d D . .
C92 C 0.49299(7) 0.26918(8) 0.50765(8) 0.74(3) Uiso 1 1 d D . .
H121 H 0.4756 0.3205 0.5170 0.884 Uiso 1 1 calc R . .
H122 H 0.4882 0.2673 0.4804 0.884 Uiso 1 1 calc R . .
H123 H 0.5290 0.2731 0.5151 0.884 Uiso 1 1 calc R . .
C101 C 0.93386(4) 0.12267(11) 0.34843(10) 0.292(8) Uiso 1 1 d D . .
C102 C 0.89314(8) 0.0642(2) 0.36134(16) 0.291(8) Uiso 1 1 d D . .
H124 H 0.8897 0.0127 0.3451 0.350 Uiso 1 1 calc R . .
H125 H 0.8612 0.0964 0.3603 0.350 Uiso 1 1 calc R . .
H126 H 0.9019 0.0455 0.3870 0.350 Uiso 1 1 calc R . .
C103 C 0.661508(6) 0.06135(2) 0.90200(15) 0.372(11) Uiso 1 1 d D . .
C104 C 0.711403(7) 0.01527(3) 0.9037(2) 0.525(18) Uiso 1 1 d D . .
H127 H 0.7360 0.0489 0.9194 0.630 Uiso 1 1 calc R . .
H128 H 0.7231 0.0102 0.8785 0.630 Uiso 1 1 calc R . .
H129 H 0.7077 -0.0434 0.9143 0.630 Uiso 1 1 calc R . .
C105 C 0.428769(16) 0.029273(15) 0.452391(11) 0.260(7) Uiso 1 1 d D . .
C106 C 0.41316(3) 0.10603(2) 0.428201(14) 0.501(17) Uiso 1 1 d D . .
H130 H 0.3791 0.0961 0.4169 0.601 Uiso 1 1 calc R . .
H131 H 0.4367 0.1127 0.4086 0.601 Uiso 1 1 calc R . .
H132 H 0.4135 0.1594 0.4434 0.601 Uiso 1 1 calc R . .
C111 C 0.7323(2) 0.2510(4) 0.42024(15) 0.0478(17) Uani 1 1 d . . .
C112 C 0.7507(2) 0.1643(4) 0.42220(18) 0.072(2) Uani 1 1 d . . .
H9 H 0.7342 0.1202 0.4074 0.086 Uiso 1 1 calc R . .
C113 C 0.7923(3) 0.1425(5) 0.44531(19) 0.083(2) Uani 1 1 d . . .
H10 H 0.8052 0.0845 0.4447 0.100 Uiso 1 1 calc R . .
C114 C 0.8164(3) 0.2051(5) 0.47009(19) 0.081(2) Uani 1 1 d . . .
H11 H 0.8451 0.1901 0.4860 0.097 Uiso 1 1 calc R . .
C115 C 0.7962(2) 0.2878(5) 0.46988(17) 0.069(2) Uani 1 1 d . . .
H12 H 0.8100 0.3301 0.4870 0.083 Uiso 1 1 calc R . .
C116 C 0.7558(2) 0.3112(4) 0.44492(15) 0.0552(19) Uani 1 1 d . . .
H13 H 0.7440 0.3700 0.4448 0.066 Uiso 1 1 calc R . .
C121 C 0.6684(2) 0.3704(4) 0.39573(15) 0.0502(18) Uani 1 1 d . . .
C122 C 0.7019(2) 0.4384(4) 0.38636(17) 0.063(2) Uani 1 1 d . . .
H14 H 0.7345 0.4232 0.3792 0.076 Uiso 1 1 calc R . .
C123 C 0.6883(3) 0.5274(5) 0.38742(17) 0.074(2) Uani 1 1 d . . .
H15 H 0.7112 0.5722 0.3815 0.088 Uiso 1 1 calc R . .
C124 C 0.6394(3) 0.5477(5) 0.3977(2) 0.093(3) Uani 1 1 d . . .
H16 H 0.6296 0.6075 0.3983 0.111 Uiso 1 1 calc R . .
C125 C 0.6055(3) 0.4852(5) 0.4066(2) 0.098(3) Uani 1 1 d . . .
H17 H 0.5730 0.5015 0.4136 0.117 Uiso 1 1 calc R . .
C126 C 0.6199(2) 0.3929(5) 0.40537(18) 0.071(2) Uani 1 1 d . . .
H18 H 0.5966 0.3486 0.4111 0.086 Uiso 1 1 calc R . .
C131 C 0.6420(2) 0.2061(4) 0.39816(17) 0.0575(19) Uani 1 1 d . . .
C132 C 0.6272(3) 0.1904(5) 0.4344(2) 0.094(3) Uani 1 1 d . . .
H19 H 0.6437 0.2208 0.4547 0.113 Uiso 1 1 calc R . .
C133 C 0.5886(3) 0.1309(6) 0.4412(2) 0.110(3) Uani 1 1 d . . .
H20 H 0.5804 0.1196 0.4661 0.132 Uiso 1 1 calc R . .
C134 C 0.5621(3) 0.0882(5) 0.4114(2) 0.105(3) Uani 1 1 d . . .
H21 H 0.5351 0.0497 0.4160 0.126 Uiso 1 1 calc R . .
C135 C 0.5753(3) 0.1025(5) 0.3757(2) 0.096(3) Uani 1 1 d . . .
H22 H 0.5579 0.0725 0.3557 0.115 Uiso 1 1 calc R . .
C136 C 0.6146(3) 0.1612(4) 0.3683(2) 0.080(2) Uani 1 1 d . . .
H23 H 0.6228 0.1709 0.3433 0.096 Uiso 1 1 calc R . .
C211 C 0.7428(2) 0.3135(4) 0.09774(16) 0.0550(19) Uani 1 1 d . . .
C212 C 0.7872(3) 0.2724(5) 0.08407(18) 0.077(2) Uani 1 1 d . . .
H24 H 0.7847 0.2156 0.0733 0.093 Uiso 1 1 calc R . .
C213 C 0.8347(3) 0.3166(5) 0.0865(2) 0.100(3) Uani 1 1 d . . .
H25 H 0.8635 0.2896 0.0772 0.120 Uiso 1 1 calc R . .
C214 C 0.8385(3) 0.3990(6) 0.1027(2) 0.106(3) Uani 1 1 d . . .
H26 H 0.8700 0.4285 0.1042 0.128 Uiso 1 1 calc R . .
C215 C 0.7956(3) 0.4405(5) 0.1172(2) 0.089(3) Uani 1 1 d . . .
H27 H 0.7982 0.4970 0.1283 0.106 Uiso 1 1 calc R . .
C216 C 0.7503(3) 0.3959(5) 0.11475(18) 0.076(2) Uani 1 1 d . . .
H28 H 0.7223 0.4227 0.1252 0.092 Uiso 1 1 calc R . .
C221 C 0.6877(2) 0.1844(4) 0.07026(16) 0.059(2) Uani 1 1 d . . .
C222 C 0.6710(3) 0.0994(5) 0.07948(18) 0.076(2) Uani 1 1 d . . .
H29 H 0.6626 0.0879 0.1043 0.091 Uiso 1 1 calc R . .
C223 C 0.6666(3) 0.0319(5) 0.0530(2) 0.097(3) Uani 1 1 d . . .
H30 H 0.6555 -0.0245 0.0601 0.116 Uiso 1 1 calc R . .
C224 C 0.6783(3) 0.0473(6) 0.0166(2) 0.115(3) Uani 1 1 d . . .
H31 H 0.6752 0.0018 -0.0014 0.138 Uiso 1 1 calc R . .
C225 C 0.6947(3) 0.1295(5) 0.0068(2) 0.106(3) Uani 1 1 d . . .
H32 H 0.7032 0.1406 -0.0180 0.127 Uiso 1 1 calc R . .
C226 C 0.6987(3) 0.1964(5) 0.03335(18) 0.083(3) Uani 1 1 d . . .
H33 H 0.7095 0.2527 0.0259 0.100 Uiso 1 1 calc R . .
C231 C 0.6460(2) 0.3226(4) 0.08416(16) 0.0563(19) Uani 1 1 d . . .
C232 C 0.5960(3) 0.3006(5) 0.09274(18) 0.083(2) Uani 1 1 d . . .
H34 H 0.5908 0.2499 0.1073 0.100 Uiso 1 1 calc R . .
C233 C 0.5536(3) 0.3521(6) 0.0801(2) 0.115(3) Uani 1 1 d . . .
H35 H 0.5208 0.3381 0.0872 0.138 Uiso 1 1 calc R . .
C234 C 0.5616(3) 0.4247(6) 0.0569(2) 0.111(3) Uani 1 1 d . . .
H36 H 0.5339 0.4596 0.0478 0.134 Uiso 1 1 calc R . .
C235 C 0.6098(3) 0.4452(5) 0.0472(2) 0.093(3) Uani 1 1 d . . .
H37 H 0.6148 0.4923 0.0306 0.112 Uiso 1 1 calc R . .
C236 C 0.6502(3) 0.3971(4) 0.06174(18) 0.074(2) Uani 1 1 d . . .
H38 H 0.6829 0.4154 0.0563 0.089 Uiso 1 1 calc R . .
C311 C 0.2982(2) 0.5932(5) 0.06220(17) 0.070(2) Uani 1 1 d . . .
C312 C 0.2699(3) 0.6721(6) 0.06353(19) 0.096(3) Uani 1 1 d . . .
H39 H 0.2812 0.7171 0.0803 0.115 Uiso 1 1 calc R . .
C313 C 0.2243(3) 0.6858(6) 0.0400(2) 0.117(3) Uani 1 1 d . . .
H40 H 0.2058 0.7388 0.0414 0.141 Uiso 1 1 calc R . .
C314 C 0.2082(3) 0.6211(6) 0.0154(2) 0.116(3) Uani 1 1 d . . .
H41 H 0.1782 0.6302 0.0001 0.139 Uiso 1 1 calc R . .
C315 C 0.2343(3) 0.5419(7) 0.0123(2) 0.110(3) Uani 1 1 d . . .
H42 H 0.2226 0.4981 -0.0049 0.132 Uiso 1 1 calc R . .
C316 C 0.2798(3) 0.5292(5) 0.03621(18) 0.086(3) Uani 1 1 d . . .
H43 H 0.2979 0.4759 0.0344 0.103 Uiso 1 1 calc R . .
C321 C 0.3671(2) 0.4856(5) 0.08256(16) 0.063(2) Uani 1 1 d . . .
C322 C 0.3407(3) 0.4155(5) 0.09878(18) 0.079(2) Uani 1 1 d . . .
H44 H 0.3138 0.4291 0.1139 0.094 Uiso 1 1 calc R . .
C323 C 0.3531(3) 0.3254(5) 0.0932(2) 0.096(3) Uani 1 1 d . . .
H45 H 0.3357 0.2805 0.1054 0.115 Uiso 1 1 calc R . .
C324 C 0.3918(3) 0.3035(6) 0.0691(2) 0.105(3) Uani 1 1 d . . .
H46 H 0.3996 0.2441 0.0641 0.126 Uiso 1 1 calc R . .
C325 C 0.4182(3) 0.3726(6) 0.0528(2) 0.100(3) Uani 1 1 d . . .
H47 H 0.4443 0.3591 0.0370 0.120 Uiso 1 1 calc R . .
C326 C 0.4066(2) 0.4608(6) 0.05962(18) 0.086(3) Uani 1 1 d . . .
H48 H 0.4256 0.5054 0.0486 0.103 Uiso 1 1 calc R . .
C331 C 0.3903(3) 0.6477(5) 0.07403(18) 0.075(2) Uani 1 1 d . . .
C332 C 0.3864(3) 0.6830(6) 0.0371(2) 0.109(3) Uani 1 1 d . . .
H49 H 0.3582 0.6694 0.0207 0.131 Uiso 1 1 calc R . .
C333 C 0.4251(3) 0.7385(6) 0.0252(3) 0.141(4) Uani 1 1 d . . .
H50 H 0.4233 0.7587 0.0002 0.169 Uiso 1 1 calc R . .
C334 C 0.4658(4) 0.7643(7) 0.0496(3) 0.167(4) Uani 1 1 d . . .
H51 H 0.4911 0.8022 0.0413 0.200 Uiso 1 1 calc R . .
C335 C 0.4687(4) 0.7337(7) 0.0860(3) 0.199(5) Uani 1 1 d . . .
H52 H 0.4964 0.7497 0.1027 0.239 Uiso 1 1 calc R . .
C336 C 0.4303(3) 0.6785(7) 0.0982(2) 0.132(4) Uani 1 1 d . . .
H53 H 0.4315 0.6615 0.1237 0.158 Uiso 1 1 calc R . .
C411 C 0.3585(2) 0.7073(4) 0.40663(16) 0.060(2) Uani 1 1 d . . .
C412 C 0.3733(3) 0.7728(5) 0.43320(16) 0.077(2) Uani 1 1 d . . .
H54 H 0.4067 0.7951 0.4348 0.092 Uiso 1 1 calc R . .
C413 C 0.3371(3) 0.8045(5) 0.45757(18) 0.096(3) Uani 1 1 d . . .
H55 H 0.3462 0.8506 0.4744 0.115 Uiso 1 1 calc R . .
C414 C 0.2893(3) 0.7700(6) 0.4573(2) 0.116(3) Uani 1 1 d . . .
H56 H 0.2660 0.7919 0.4739 0.139 Uiso 1 1 calc R . .
C415 C 0.2751(3) 0.7027(5) 0.4326(2) 0.096(3) Uani 1 1 d . . .
H57 H 0.2423 0.6784 0.4326 0.116 Uiso 1 1 calc R . .
C416 C 0.3096(2) 0.6701(5) 0.40714(18) 0.072(2) Uani 1 1 d . . .
H58 H 0.2999 0.6237 0.3906 0.087 Uiso 1 1 calc R . .
C421 C 0.4128(3) 0.5764(5) 0.39652(17) 0.072(2) Uani 1 1 d . . .
C422 C 0.3886(3) 0.4964(5) 0.3850(2) 0.090(3) Uani 1 1 d . . .
H59 H 0.3639 0.4973 0.3647 0.108 Uiso 1 1 calc R . .
C423 C 0.4003(4) 0.4146(6) 0.4034(2) 0.135(4) Uani 1 1 d . . .
H60 H 0.3837 0.3620 0.3955 0.162 Uiso 1 1 calc R . .
C424 C 0.4369(4) 0.4146(7) 0.4334(2) 0.157(4) Uani 1 1 d . . .
H61 H 0.4449 0.3609 0.4458 0.188 Uiso 1 1 calc R . .
C425 C 0.4625(4) 0.4924(7) 0.4458(3) 0.157(4) Uani 1 1 d . . .
H62 H 0.4880 0.4907 0.4656 0.188 Uiso 1 1 calc R . .
C426 C 0.4486(3) 0.5740(6) 0.4274(2) 0.107(3) Uani 1 1 d . . .
H63 H 0.4638 0.6270 0.4362 0.128 Uiso 1 1 calc R . .
C431 C 0.4413(2) 0.7319(5) 0.37314(16) 0.062(2) Uani 1 1 d . . .
C432 C 0.4914(2) 0.7017(5) 0.36907(19) 0.084(3) Uani 1 1 d . . .
H64 H 0.4992 0.6413 0.3722 0.100 Uiso 1 1 calc R . .
C433 C 0.5296(3) 0.7620(6) 0.3603(2) 0.104(3) Uani 1 1 d . . .
H65 H 0.5630 0.7420 0.3578 0.125 Uiso 1 1 calc R . .
C434 C 0.5180(3) 0.8500(6) 0.3554(2) 0.113(3) Uani 1 1 d . . .
H66 H 0.5438 0.8901 0.3500 0.135 Uiso 1 1 calc R . .
C435 C 0.4701(3) 0.8798(6) 0.3582(2) 0.100(3) Uani 1 1 d . . .
H67 H 0.4625 0.9402 0.3550 0.120 Uiso 1 1 calc R . .
C436 C 0.4321(3) 0.8195(5) 0.36588(17) 0.074(2) Uani 1 1 d . . .
H68 H 0.3984 0.8402 0.3661 0.088 Uiso 1 1 calc R . .

loop_
_atom_site_aniso_label
_atom_site_aniso_U_11
_atom_site_aniso_U_22
_atom_site_aniso_U_33
_atom_site_aniso_U_23
_atom_site_aniso_U_13
_atom_site_aniso_U_12
Mo1A 0.0441(3) 0.0427(4) 0.0456(3) -0.0006(4) -0.0014(3) 0.0023(4)
Mo1B 0.058(2) 0.060(2) 0.054(2) 0.0016(17) 0.0037(16) 0.0128(18)
S1 0.0492(9) 0.0567(10) 0.0574(9) -0.0100(9) -0.0028(7) 0.0084(9)
S2 0.0533(9) 0.0667(12) 0.0559(10) 0.0008(9) -0.0080(8) 0.0105(9)
S3 0.0629(10) 0.0792(12) 0.0481(9) -0.0001(9) -0.0003(8) 0.0226(10)
S4 0.0486(9) 0.0572(10) 0.0528(9) -0.0008(8) -0.0054(8) 0.0106(8)
P1 0.0514(9) 0.0563(11) 0.0713(11) 0.0083(9) 0.0088(9) -0.0031(9)
P2 0.0664(11) 0.0756(13) 0.0709(12) 0.0025(11) -0.0081(10) -0.0013(11)
O1 0.081(3) 0.112(4) 0.064(3) -0.019(3) -0.001(2) 0.055(3)
O2 0.091(3) 0.070(3) 0.056(3) 0.010(2) 0.006(2) 0.022(3)
O3 0.161(4) 0.172(5) 0.058(3) 0.001(3) -0.016(3) 0.107(4)
O4 0.065(3) 0.102(3) 0.056(3) -0.010(3) -0.001(2) 0.026(3)
O5A 0.059(3) 0.050(3) 0.072(3) -0.008(3) 0.000(3) -0.016(3)
O5B 0.042(13) 0.12(2) 0.12(2) 0.022(18) 0.042(14) -0.028(15)
N1 0.049(3) 0.061(3) 0.037(3) -0.008(2) -0.001(2) 0.010(3)
N2 0.060(3) 0.065(3) 0.037(3) 0.008(3) 0.005(2) 0.015(3)
N3 0.081(4) 0.086(4) 0.037(3) -0.009(3) -0.007(3) 0.029(3)
N4 0.058(3) 0.078(4) 0.049(3) -0.002(3) -0.007(2) 0.024(3)
C1A 0.050(4) 0.061(4) 0.065(4) 0.007(4) 0.011(3) -0.012(3)
C2A 0.051(4) 0.064(5) 0.127(6) 0.024(4) 0.008(4) -0.004(4)
C3A 0.059(4) 0.054(4) 0.155(7) 0.010(5) 0.016(5) -0.008(4)
C4A 0.057(4) 0.070(5) 0.112(6) 0.004(5) 0.003(4) 0.010(4)
C5A 0.056(4) 0.045(4) 0.114(5) 0.017(4) 0.034(4) -0.009(3)
C6A 0.064(4) 0.044(4) 0.075(4) 0.003(4) 0.009(4) 0.004(4)
C1B 0.060(4) 0.064(4) 0.072(4) 0.009(4) 0.014(3) -0.009(4)
C2B 0.097(5) 0.085(5) 0.078(5) 0.008(4) -0.004(4) 0.018(5)
C3B 0.109(6) 0.153(8) 0.075(5) 0.024(6) -0.023(5) 0.011(6)
C4B 0.101(6) 0.135(7) 0.082(5) -0.013(5) 0.025(5) -0.028(6)
C5B 0.060(4) 0.123(7) 0.102(6) -0.010(5) 0.021(4) 0.008(5)
C6B 0.083(5) 0.088(5) 0.064(4) -0.024(4) 0.004(4) 0.004(4)
C1C 0.070(4) 0.050(4) 0.068(4) 0.012(3) 0.018(3) 0.015(4)
C2C 0.084(5) 0.029(4) 0.124(6) 0.015(4) 0.009(5) -0.003(4)
C3C 0.066(5) 0.073(5) 0.145(7) -0.014(5) 0.019(5) -0.013(4)
C4C 0.087(5) 0.058(5) 0.129(6) 0.039(5) 0.036(5) 0.012(4)
C5C 0.082(5) 0.069(5) 0.100(5) 0.037(4) 0.027(4) 0.022(4)
C6C 0.067(4) 0.068(5) 0.086(5) -0.005(4) 0.024(4) 0.003(4)
C1D 0.031(3) 0.053(4) 0.092(5) 0.003(4) 0.014(3) -0.009(3)
C2D 0.050(4) 0.059(4) 0.094(5) 0.005(4) 0.005(4) -0.016(4)
C3D 0.089(5) 0.071(5) 0.099(6) -0.013(4) 0.020(5) -0.006(4)
C4D 0.039(4) 0.065(5) 0.134(6) 0.029(5) 0.010(4) -0.009(4)
C5D 0.088(5) 0.057(5) 0.108(6) 0.001(4) -0.024(5) -0.007(4)
C6D 0.061(4) 0.062(4) 0.096(5) -0.004(4) 0.010(4) -0.008(4)
C1E 0.055(4) 0.067(4) 0.078(4) -0.019(4) 0.009(3) -0.002(4)
C2E 0.058(4) 0.083(5) 0.086(5) -0.003(5) -0.002(4) 0.000(4)
C3E 0.063(4) 0.085(5) 0.108(6) -0.014(5) -0.016(4) 0.006(4)
C4E 0.072(5) 0.070(5) 0.112(6) -0.020(5) -0.005(4) -0.006(4)
C5E 0.064(4) 0.072(5) 0.121(6) -0.010(5) -0.006(5) 0.017(4)
C6E 0.065(4) 0.091(6) 0.100(6) -0.022(5) -0.015(4) 0.016(4)
C1F 0.076(4) 0.037(4) 0.081(4) 0.004(4) -0.006(4) -0.010(4)
C2F 0.053(4) 0.059(4) 0.099(5) 0.025(4) -0.007(4) -0.009(4)
C3F 0.074(5) 0.080(5) 0.129(6) -0.016(5) 0.000(5) 0.002(5)
C4F 0.105(6) 0.079(6) 0.146(8) 0.005(6) -0.015(6) 0.003(5)
C5F 0.091(6) 0.088(6) 0.143(7) 0.048(5) 0.000(5) 0.010(5)
C6F 0.091(5) 0.065(5) 0.125(7) 0.025(5) -0.005(5) -0.002(5)
C1G 0.062(4) 0.076(5) 0.067(4) -0.003(4) -0.001(4) 0.007(4)
C2G 0.138(7) 0.066(5) 0.084(5) 0.009(4) 0.015(5) 0.012(5)
C3G 0.169(8) 0.085(6) 0.121(7) 0.023(6) 0.032(7) 0.031(6)
C4G 0.096(5) 0.105(6) 0.084(5) 0.016(5) 0.022(4) 0.014(5)
C5G 0.082(5) 0.092(5) 0.080(5) -0.017(5) 0.004(4) -0.007(5)
C6G 0.079(5) 0.060(4) 0.083(5) -0.001(4) 0.005(4) 0.006(4)
C1H 0.055(4) 0.086(5) 0.065(4) -0.003(4) -0.010(3) -0.008(4)
C2H 0.086(5) 0.157(8) 0.089(6) -0.009(6) 0.000(5) -0.050(5)
C3H 0.110(7) 0.193(10) 0.107(7) -0.012(7) 0.003(6) -0.026(7)
C4H 0.079(5) 0.148(8) 0.147(7) 0.074(6) 0.026(5) -0.001(6)
C5H 0.058(5) 0.085(6) 0.171(8) 0.023(6) -0.005(5) -0.002(4)
C6H 0.047(4) 0.120(6) 0.087(5) -0.010(5) -0.013(4) 0.007(4)
C11 0.035(3) 0.039(3) 0.059(4) -0.003(3) 0.006(3) -0.006(3)
C12 0.040(3) 0.054(4) 0.042(3) -0.003(3) 0.002(3) -0.006(3)
C13 0.039(3) 0.041(3) 0.040(3) 0.004(3) -0.006(3) 0.002(3)
C14 0.039(3) 0.064(4) 0.062(4) 0.000(4) 0.004(3) 0.012(3)
C15 0.046(3) 0.043(4) 0.051(4) 0.007(3) -0.005(3) 0.008(3)
C16 0.046(3) 0.045(4) 0.052(4) -0.001(3) 0.002(3) 0.003(3)
C17 0.057(4) 0.050(4) 0.044(4) -0.005(3) 0.002(3) 0.000(3)
C18 0.040(3) 0.054(4) 0.042(3) 0.006(3) -0.006(3) 0.005(3)
C27 0.056(4) 0.060(4) 0.033(3) 0.004(3) 0.007(3) -0.003(3)
C28 0.053(4) 0.056(4) 0.051(4) 0.012(3) 0.005(3) 0.002(3)
C31 0.057(4) 0.057(4) 0.044(3) 0.005(3) -0.002(3) -0.003(3)
C32 0.039(3) 0.050(4) 0.038(3) 0.012(3) -0.012(3) -0.003(3)
C33 0.040(3) 0.053(4) 0.036(3) 0.002(3) -0.005(3) 0.001(3)
C34 0.057(4) 0.068(4) 0.050(4) -0.005(3) 0.003(3) 0.015(3)
C35 0.049(3) 0.087(5) 0.050(4) -0.003(4) -0.010(3) 0.020(4)
C36 0.068(4) 0.077(5) 0.035(3) 0.005(3) 0.004(3) 0.023(4)
C37 0.072(4) 0.134(6) 0.039(4) 0.003(5) -0.005(3) 0.036(5)
C38 0.058(4) 0.089(5) 0.036(3) -0.004(3) -0.005(3) 0.011(4)
C47 0.055(4) 0.065(4) 0.049(4) -0.005(3) 0.012(3) -0.009(4)
C48 0.063(4) 0.072(4) 0.032(3) -0.003(3) 0.009(3) 0.008(4)
C111 0.047(3) 0.050(4) 0.046(3) -0.004(3) 0.002(3) 0.001(3)
C112 0.083(5) 0.061(5) 0.070(4) 0.001(4) -0.017(4) 0.002(4)
C113 0.082(5) 0.073(5) 0.091(5) 0.012(4) -0.022(4) 0.021(4)
C114 0.073(4) 0.096(6) 0.071(5) -0.002(4) -0.020(4) 0.009(4)
C115 0.071(4) 0.074(5) 0.059(4) -0.001(4) -0.020(4) -0.004(4)
C116 0.060(4) 0.057(4) 0.048(4) 0.010(3) -0.001(3) 0.003(3)
C121 0.064(4) 0.047(4) 0.039(3) -0.012(3) -0.001(3) 0.005(3)
C122 0.066(4) 0.043(4) 0.079(5) -0.001(4) -0.006(4) 0.010(3)
C123 0.085(5) 0.073(5) 0.062(4) 0.006(4) -0.005(4) 0.006(4)
C124 0.131(7) 0.049(5) 0.096(6) 0.000(4) -0.011(5) 0.012(5)
C125 0.086(5) 0.095(6) 0.112(6) -0.005(5) 0.005(5) 0.023(5)
C126 0.053(4) 0.070(5) 0.090(5) -0.010(4) -0.001(4) 0.012(4)
C131 0.059(4) 0.049(4) 0.063(4) 0.002(3) -0.010(3) -0.002(3)
C132 0.094(5) 0.109(6) 0.082(5) 0.008(5) 0.022(4) -0.024(5)
C133 0.095(6) 0.140(8) 0.096(6) 0.014(6) 0.019(5) -0.034(6)
C134 0.074(5) 0.100(6) 0.143(7) 0.039(6) 0.018(5) -0.011(5)
C135 0.085(5) 0.060(4) 0.139(7) 0.005(5) -0.027(5) -0.037(4)
C136 0.086(5) 0.069(5) 0.082(5) -0.001(4) -0.019(4) -0.003(4)
C211 0.054(4) 0.060(4) 0.051(4) 0.002(3) -0.004(3) -0.007(3)
C212 0.097(5) 0.063(5) 0.071(5) 0.022(4) -0.004(4) -0.015(4)
C213 0.076(5) 0.095(6) 0.127(7) 0.027(5) -0.001(5) -0.011(5)
C214 0.080(5) 0.113(6) 0.121(6) 0.045(6) -0.035(5) -0.044(5)
C215 0.079(5) 0.085(5) 0.096(5) 0.022(5) -0.036(4) -0.012(5)
C216 0.067(4) 0.081(5) 0.080(5) 0.012(4) -0.011(4) 0.000(4)
C221 0.078(4) 0.061(4) 0.037(4) 0.008(3) 0.000(3) 0.003(4)
C222 0.097(5) 0.068(5) 0.063(4) -0.003(4) 0.005(4) -0.018(4)
C223 0.122(6) 0.072(5) 0.096(6) 0.008(5) 0.000(5) -0.024(5)
C224 0.179(8) 0.087(6) 0.081(6) -0.010(5) 0.016(6) -0.017(6)
C225 0.163(8) 0.095(6) 0.058(5) 0.012(5) -0.006(5) -0.009(6)
C226 0.139(6) 0.062(5) 0.049(4) 0.001(4) 0.012(4) -0.005(5)
C231 0.060(4) 0.067(4) 0.041(3) -0.004(3) 0.000(3) -0.008(4)
C232 0.073(5) 0.110(6) 0.066(5) 0.025(4) 0.002(4) 0.005(5)
C233 0.062(5) 0.148(8) 0.133(7) 0.054(6) -0.020(5) -0.002(5)
C234 0.090(6) 0.107(6) 0.132(7) 0.039(6) -0.028(5) 0.018(5)
C235 0.082(5) 0.094(6) 0.101(6) 0.040(5) -0.013(5) 0.004(5)
C236 0.079(5) 0.067(5) 0.073(4) 0.010(4) -0.022(4) -0.009(4)
C311 0.071(4) 0.081(5) 0.056(4) 0.028(4) -0.002(3) -0.006(4)
C312 0.107(6) 0.116(6) 0.062(5) 0.032(5) -0.010(4) 0.003(5)
C313 0.088(6) 0.138(7) 0.122(7) 0.066(6) -0.021(5) 0.007(6)
C314 0.078(5) 0.158(8) 0.108(6) 0.059(6) -0.018(5) -0.018(6)
C315 0.079(5) 0.167(8) 0.077(5) 0.025(6) -0.038(4) -0.023(6)
C316 0.079(5) 0.116(6) 0.059(4) 0.003(5) -0.021(4) 0.001(5)
C321 0.048(4) 0.105(5) 0.036(3) -0.007(4) 0.000(3) -0.004(4)
C322 0.076(5) 0.097(6) 0.061(4) 0.008(4) -0.008(4) 0.001(5)
C323 0.110(6) 0.088(6) 0.086(6) -0.006(5) -0.017(5) 0.006(5)
C324 0.122(6) 0.113(7) 0.073(5) -0.033(5) -0.044(5) 0.011(6)
C325 0.072(5) 0.125(7) 0.100(6) -0.020(5) -0.011(4) 0.038(5)
C326 0.060(4) 0.134(7) 0.062(4) -0.010(5) -0.009(4) 0.014(5)
C331 0.067(4) 0.095(5) 0.060(4) -0.003(4) -0.011(4) -0.010(4)
C332 0.089(5) 0.170(8) 0.068(5) 0.001(6) 0.013(4) -0.029(6)
C333 0.116(7) 0.184(9) 0.122(7) 0.062(7) 0.008(6) -0.061(7)
C334 0.124(7) 0.173(9) 0.198(10) 0.096(8) -0.024(7) -0.062(7)
C335 0.163(8) 0.194(10) 0.228(12) 0.089(9) -0.084(9) -0.111(8)
C336 0.136(7) 0.173(9) 0.080(6) 0.012(6) -0.048(5) -0.051(7)
C411 0.053(4) 0.083(5) 0.045(4) 0.005(4) -0.001(3) 0.011(4)
C412 0.075(5) 0.113(6) 0.042(4) 0.004(4) -0.001(4) 0.011(5)
C413 0.119(6) 0.116(6) 0.057(4) -0.029(4) 0.039(4) 0.017(5)
C414 0.106(6) 0.137(8) 0.113(6) 0.001(6) 0.072(5) 0.020(6)
C415 0.081(5) 0.104(6) 0.107(6) 0.021(5) 0.032(5) 0.015(5)
C416 0.070(4) 0.084(5) 0.065(4) 0.002(4) 0.021(4) 0.006(4)
C421 0.088(5) 0.087(5) 0.041(4) -0.002(4) 0.008(4) 0.027(4)
C422 0.106(6) 0.083(5) 0.083(5) 0.009(5) 0.014(5) 0.032(5)
C423 0.191(9) 0.105(7) 0.117(7) 0.039(6) 0.067(6) 0.036(7)
C424 0.196(9) 0.184(9) 0.094(7) 0.061(7) 0.034(6) 0.103(8)
C425 0.187(9) 0.190(10) 0.092(7) 0.033(7) -0.006(7) 0.089(8)
C426 0.126(6) 0.129(7) 0.064(5) 0.022(5) 0.000(5) 0.047(6)
C431 0.073(4) 0.080(5) 0.036(3) 0.001(3) 0.012(3) 0.000(4)
C432 0.055(4) 0.117(6) 0.079(5) -0.012(5) 0.012(4) 0.008(5)
C433 0.053(4) 0.169(8) 0.092(6) -0.034(6) 0.020(4) -0.024(5)
C434 0.114(7) 0.138(8) 0.087(6) 0.001(6) 0.013(5) -0.050(6)
C435 0.081(5) 0.116(7) 0.101(6) -0.010(5) -0.002(5) -0.020(5)
C436 0.065(4) 0.092(5) 0.061(4) 0.005(4) -0.014(4) -0.005(4)

loop_
_geom_bond_atom_site_label_1
_geom_bond_atom_site_label_2
_geom_bond_distance
_geom_bond_site_symmetry_2
_geom_bond_publ_flag
Mo1A Mo1B 1.481(3) . ?
Mo1A O5A 1.682(4) . ?
Mo1A S4 2.3520(17) . ?
Mo1A S1 2.3705(16) . ?
Mo1A S3 2.3874(17) . ?
Mo1A S2 2.4332(18) . ?
Mo1B O5B 1.687(14) . ?
Mo1B S2 2.184(4) . ?
Mo1B S3 2.265(3) . ?
Mo1B S4 2.583(4) . ?
Mo1B S1 2.589(3) . ?
S1 C11 1.792(5) . ?
S2 C12 1.741(5) . ?
S3 C31 1.772(6) . ?
S4 C32 1.764(5) . ?
P1 C1A 1.757(6) . ?
P1 C1D 1.770(6) . ?
P1 C1B 1.780(6) . ?
P1 C1C 1.793(6) . ?
P2 C1F 1.780(6) . ?
P2 C1E 1.781(7) . ?
P2 C1G 1.784(6) . ?
P2 C1H 1.791(6) . ?
O1 C17 1.189(7) . ?
O2 C27 1.252(7) . ?
O3 C37 1.232(8) . ?
O4 C47 1.216(7) . ?
N1 C17 1.375(7) . ?
N1 C16 1.400(7) . ?
N1 H1 0.8600 . ?
N2 C27 1.331(7) . ?
N2 C13 1.428(6) . ?
N2 H2 0.8600 . ?
N3 C37 1.334(8) . ?
N3 C36 1.405(7) . ?
N3 H3 0.8600 . ?
N4 C47 1.372(7) . ?
N4 C33 1.387(6) . ?
N4 H4 0.8600 . ?
N5 C51 1.160(2) . ?
N6 C61 1.1601(9) . ?
N7 C71 1.160(3) . ?
N8 C81 1.160(3) . ?
N9 C91 1.1591(7) . ?
N10 C101 1.161(2) . ?
N11 C103 1.1590(5) . ?
N12 C105 1.1590(5) . ?
C1A C6A 1.387(8) . ?
C1A C2A 1.425(8) . ?
C2A C3A 1.352(9) . ?
C2A H69 0.9300 . ?
C3A C4A 1.398(9) . ?
C3A H70 0.9300 . ?
C4A C5A 1.363(8) . ?
C4A H71 0.9300 . ?
C5A C6A 1.374(8) . ?
C5A H72 0.9300 . ?
C6A H73 0.9300 . ?
C1B C2B 1.384(9) . ?
C1B C6B 1.387(9) . ?
C2B C3B 1.428(9) . ?
C2B H74 0.9300 . ?
C3B C4B 1.350(11) . ?
C3B H75 0.9300 . ?
C4B C5B 1.357(10) . ?
C4B H76 0.9300 . ?
C5B C6B 1.324(9) . ?
C5B H77 0.9300 . ?
C6B H78 0.9300 . ?
C1C C2C 1.392(8) . ?
C1C C6C 1.394(8) . ?
C2C C3C 1.384(9) . ?
C2C H79 0.9300 . ?
C3C C4C 1.364(10) . ?
C3C H80 0.9300 . ?
C4C C5C 1.330(9) . ?
C4C H81 0.9300 . ?
C5C C6C 1.388(9) . ?
C5C H82 0.9300 . ?
C6C H83 0.9300 . ?
C1D C2D 1.382(8) . ?
C1D C6D 1.408(9) . ?
C2D C3D 1.341(9) . ?
C2D H84 0.9300 . ?
C3D C4D 1.365(9) . ?
C3D H85 0.9300 . ?
C4D C5D 1.393(9) . ?
C4D H86 0.9300 . ?
C5D C6D 1.389(9) . ?
C5D H87 0.9300 . ?
C6D H88 0.9300 . ?
C1E C2E 1.386(8) . ?
C1E C6E 1.387(9) . ?
C2E C3E 1.368(9) . ?
C2E H89 0.9300 . ?
C3E C4E 1.370(9) . ?
C3E H90 0.9300 . ?
C4E C5E 1.341(9) . ?
C4E H91 0.9300 . ?
C5E C6E 1.352(9) . ?
C5E H92 0.9300 . ?
C6E H93 0.9300 . ?
C1F C2F 1.360(8) . ?
C1F C6F 1.397(9) . ?
C2F C3F 1.383(9) . ?
C2F H94 0.9300 . ?
C3F C4F 1.429(10) . ?
C3F H95 0.9300 . ?
C4F C5F 1.364(10) . ?
C4F H96 0.9300 . ?
C5F C6F 1.351(10) . ?
C5F H97 0.9300 . ?
C6F H98 0.9300 . ?
C1G C6G 1.390(9) . ?
C1G C2G 1.396(9) . ?
C2G C3G 1.409(10) . ?
C2G H99 0.9300 . ?
C3G C4G 1.357(10) . ?
C3G H100 0.9300 . ?
C4G C5G 1.378(10) . ?
C4G H101 0.9300 . ?
C5G C6G 1.379(9) . ?
C5G H102 0.9300 . ?
C6G H103 0.9300 . ?
C1H C6H 1.386(9) . ?
C1H C2H 1.388(9) . ?
C2H C3H 1.382(11) . ?
C2H H104 0.9300 . ?
C3H C4H 1.401(12) . ?
C3H H105 0.9300 . ?
C4H C5H 1.341(11) . ?
C4H H106 0.9300 . ?
C5H C6H 1.384(9) . ?
C5H H107 0.9300 . ?
C6H H108 0.9300 . ?
C11 C12 1.382(7) . ?
C11 C16 1.414(7) . ?
C12 C13 1.420(7) . ?
C13 C14 1.397(7) . ?
C14 C15 1.389(7) . ?
C14 H5 0.9300 . ?
C15 C16 1.392(7) . ?
C15 H6 0.9300 . ?
C17 C18 1.560(7) . ?
C18 C121 1.537(8) . ?
C18 C131 1.550(8) . ?
C18 C111 1.551(7) . ?
C27 C28 1.546(7) . ?
C28 C221 1.520(8) . ?
C28 C231 1.531(8) . ?
C28 C211 1.545(8) . ?
C31 C32 1.421(7) . ?
C31 C36 1.433(8) . ?
C32 C33 1.409(7) . ?
C33 C34 1.382(7) . ?
C34 C35 1.401(8) . ?
C34 H7 0.9300 . ?
C35 C36 1.360(8) . ?
C35 H8 0.9300 . ?
C37 C38 1.552(8) . ?
C38 C321 1.514(9) . ?
C38 C311 1.539(8) . ?
C38 C331 1.559(9) . ?
C47 C48 1.561(8) . ?
C48 C421 1.537(9) . ?
C48 C431 1.541(8) . ?
C48 C411 1.549(8) . ?
C51 C52 1.468(2) . ?
C52 H109 0.9600 . ?
C52 H110 0.9600 . ?
C52 H111 0.9600 . ?
C61 C62 1.469(2) . ?
C62 H112 0.9600 . ?
C62 H113 0.9600 . ?
C62 H114 0.9600 . ?
C71 C72 1.469(3) . ?
C72 H115 0.9600 . ?
C72 H116 0.9600 . ?
C72 H117 0.9600 . ?
C81 C82 1.469(3) . ?
C82 H118 0.9600 . ?
C82 H119 0.9600 . ?
C82 H120 0.9600 . ?
C91 C92 1.4690(18) . ?
C92 H121 0.9600 . ?
C92 H122 0.9600 . ?
C92 H123 0.9600 . ?
C101 C102 1.470(3) . ?
C102 H124 0.9600 . ?
C102 H125 0.9600 . ?
C102 H126 0.9600 . ?
C103 C104 1.4695(8) . ?
C104 H127 0.9600 . ?
C104 H128 0.9600 . ?
C104 H129 0.9600 . ?
C105 C106 1.4700(3) . ?
C106 H130 0.9600 . ?
C106 H131 0.9600 . ?
C106 H132 0.9600 . ?
C111 C116 1.367(7) . ?
C111 C112 1.382(8) . ?
C112 C113 1.352(8) . ?
C112 H9 0.9300 . ?
C113 C114 1.399(9) . ?
C113 H10 0.9300 . ?
C114 C115 1.343(9) . ?
C114 H11 0.9300 . ?
C115 C116 1.372(8) . ?
C115 H12 0.9300 . ?
C116 H13 0.9300 . ?
C121 C126 1.372(8) . ?
C121 C122 1.395(8) . ?
C122 C123 1.377(8) . ?
C122 H14 0.9300 . ?
C123 C124 1.381(10) . ?
C123 H15 0.9300 . ?
C124 C125 1.338(10) . ?
C124 H16 0.9300 . ?
C125 C126 1.430(9) . ?
C125 H17 0.9300 . ?
C126 H18 0.9300 . ?
C131 C132 1.377(9) . ?
C131 C136 1.404(8) . ?
C132 C133 1.376(10) . ?
C132 H19 0.9300 . ?
C133 C134 1.375(11) . ?
C133 H20 0.9300 . ?
C134 C135 1.342(10) . ?
C134 H21 0.9300 . ?
C135 C136 1.387(9) . ?
C135 H22 0.9300 . ?
C136 H23 0.9300 . ?
C211 C216 1.378(9) . ?
C211 C212 1.422(8) . ?
C212 C213 1.401(9) . ?
C212 H24 0.9300 . ?
C213 C214 1.358(11) . ?
C213 H25 0.9300 . ?
C214 C215 1.406(10) . ?
C214 H26 0.9300 . ?
C215 C216 1.354(9) . ?
C215 H27 0.9300 . ?
C216 H28 0.9300 . ?
C221 C226 1.361(8) . ?
C221 C222 1.388(9) . ?
C222 C223 1.372(9) . ?
C222 H29 0.9300 . ?
C223 C224 1.358(10) . ?
C223 H30 0.9300 . ?
C224 C225 1.353(10) . ?
C224 H31 0.9300 . ?
C225 C226 1.368(9) . ?
C225 H32 0.9300 . ?
C226 H33 0.9300 . ?
C231 C236 1.373(8) . ?
C231 C232 1.397(8) . ?
C232 C233 1.396(9) . ?
C232 H34 0.9300 . ?
C233 C234 1.383(11) . ?
C233 H35 0.9300 . ?
C234 C235 1.357(10) . ?
C234 H36 0.9300 . ?
C235 C236 1.349(9) . ?
C235 H37 0.9300 . ?
C236 H38 0.9300 . ?
C311 C316 1.387(9) . ?
C311 C312 1.395(10) . ?
C312 C313 1.419(10) . ?
C312 H39 0.9300 . ?
C313 C314 1.345(11) . ?
C313 H40 0.9300 . ?
C314 C315 1.373(12) . ?
C314 H41 0.9300 . ?
C315 C316 1.421(9) . ?
C315 H42 0.9300 . ?
C316 H43 0.9300 . ?
C321 C322 1.397(9) . ?
C321 C326 1.400(8) . ?
C322 C323 1.402(10) . ?
C322 H44 0.9300 . ?
C323 C324 1.400(10) . ?
C323 H45 0.9300 . ?
C324 C325 1.385(11) . ?
C324 H46 0.9300 . ?
C325 C326 1.378(10) . ?
C325 H47 0.9300 . ?
C326 H48 0.9300 . ?
C331 C336 1.381(10) . ?
C331 C332 1.400(9) . ?
C332 C333 1.392(11) . ?
C332 H49 0.9300 . ?
C333 C334 1.377(12) . ?
C333 H50 0.9300 . ?
C334 C335 1.359(14) . ?
C334 H51 0.9300 . ?
C335 C336 1.389(12) . ?
C335 H52 0.9300 . ?
C336 H53 0.9300 . ?
C411 C412 1.391(9) . ?
C411 C416 1.392(8) . ?
C412 C413 1.401(9) . ?
C412 H54 0.9300 . ?
C413 C414 1.348(10) . ?
C413 H55 0.9300 . ?
C414 C415 1.364(11) . ?
C414 H56 0.9300 . ?
C415 C416 1.398(9) . ?
C415 H57 0.9300 . ?
C416 H58 0.9300 . ?
C421 C426 1.386(9) . ?
C421 C422 1.400(9) . ?
C422 C423 1.407(10) . ?
C422 H59 0.9300 . ?
C423 C424 1.376(12) . ?
C423 H60 0.9300 . ?
C424 C425 1.397(14) . ?
C424 H61 0.9300 . ?
C425 C426 1.417(12) . ?
C425 H62 0.9300 . ?
C426 H63 0.9300 . ?
C431 C436 1.353(9) . ?
C431 C432 1.397(8) . ?
C432 C433 1.393(10) . ?
C432 H64 0.9300 . ?
C433 C434 1.358(12) . ?
C433 H65 0.9300 . ?
C434 C435 1.336(11) . ?
C434 H66 0.9300 . ?
C435 C436 1.380(10) . ?
C435 H67 0.9300 . ?
C436 H68 0.9300 . ?
